data_4342167
loop_
_publ_author_name
'Castro, Goretti'
'Bastida, Rufina'
'Mac\'ias, Alejandro'
'P\'erez-Lourido, Paulo'
'Platas-Iglesias, Carlos'
'Valencia, Laura'

_publ_section_title
;
 Lanthanide(III) Complexation with an Amide Derived Pyridinophane.
;
_journal_issue 4
_journal_name_full 'Inorganic chemistry'
_journal_page_first 1671
_journal_page_last 1683
_journal_paper_doi 10.1021/ic502653r
_journal_volume 54
_journal_year 2015
_chemical_formula_sum 'C27 H38 Ce1.5 N13.5 O19'
_chemical_formula_weight 1065.89
_chemical_name_systematic
;
 ?
;
_space_group_IT_number 2
_symmetry_cell_setting triclinic
_symmetry_space_group_name_Hall '-P 1'
_symmetry_space_group_name_H-M 'P -1'
_atom_sites_solution_hydrogens geom
_atom_sites_solution_primary direct
_atom_sites_solution_secondary difmap
_audit_creation_method SHELXL-97
_cell_angle_alpha 106.526(5)
_cell_angle_beta 110.461(6)
_cell_angle_gamma 91.104(6)
_cell_formula_units_Z 2
_cell_length_a 12.809(5)
_cell_length_b 12.900(5)
_cell_length_c 13.678(5)
_cell_measurement_temperature 293(2)
_cell_volume 2012.2(13)
_computing_cell_refinement 'BRUKER smart'
_computing_data_collection 'BRUKER smart'
_computing_data_reduction 'BRUKER Shelxtl'
_computing_molecular_graphics 'ORTEP-3 FOR Windows (Farrugia, 1997)'
_computing_publication_material 'Win GX publication routines (Farrugia, 1999)'
_computing_structure_refinement 'SHELXL-97 (Sheldrick, 1997)'
_computing_structure_solution 'SHELXS-97 (Sheldrick, 1997)'
_diffrn_ambient_temperature 293(2)
_diffrn_measured_fraction_theta_full 0.990
_diffrn_measured_fraction_theta_max 0.990
_diffrn_measurement_device_type 'BRUKER CCD-1000 area detector'
_diffrn_measurement_method 'omega scans'
_diffrn_radiation_monochromator graphite
_diffrn_radiation_source 'fine-focus sealed tube'
_diffrn_radiation_type MoK\a
_diffrn_radiation_wavelength 0.71073
_diffrn_reflns_av_R_equivalents 0.0174
_diffrn_reflns_av_sigmaI/netI 0.0230
_diffrn_reflns_limit_h_max 15
_diffrn_reflns_limit_h_min -15
_diffrn_reflns_limit_k_max 15
_diffrn_reflns_limit_k_min -15
_diffrn_reflns_limit_l_max 15
_diffrn_reflns_limit_l_min -16
_diffrn_reflns_number 15262
_diffrn_reflns_theta_full 25.06
_diffrn_reflns_theta_max 25.06
_diffrn_reflns_theta_min 1.66
_exptl_absorpt_coefficient_mu 1.776
_exptl_absorpt_correction_T_max 0.6855
_exptl_absorpt_correction_T_min 0.5021
_exptl_absorpt_correction_type empirical
_exptl_absorpt_process_details sadabs
_exptl_crystal_colour colourless
_exptl_crystal_density_diffrn 1.759
_exptl_crystal_density_method 'not measured'
_exptl_crystal_description prism
_exptl_crystal_F_000 1067
_exptl_crystal_size_max 0.45
_exptl_crystal_size_mid 0.39
_exptl_crystal_size_min 0.23
_refine_diff_density_max 1.371
_refine_diff_density_min -1.552
_refine_diff_density_rms 0.101
_refine_ls_extinction_method none
_refine_ls_goodness_of_fit_ref 1.046
_refine_ls_hydrogen_treatment constr
_refine_ls_matrix_type full
_refine_ls_number_parameters 543
_refine_ls_number_reflns 7072
_refine_ls_number_restraints 8
_refine_ls_restrained_S_all 1.045
_refine_ls_R_factor_all 0.0407
_refine_ls_R_factor_gt 0.0345
_refine_ls_shift/su_max 0.002
_refine_ls_shift/su_mean 0.000
_refine_ls_structure_factor_coef Fsqd
_refine_ls_weighting_details 'calc w=1/[\s^2^(Fo^2^)+(0.0571P)^2^+3.9817P] where P=(Fo^2^+2Fc^2^)/3'
_refine_ls_weighting_scheme calc
_refine_ls_wR_factor_gt 0.0950
_refine_ls_wR_factor_ref 0.1017
_reflns_number_gt 6238
_reflns_number_total 7072
_reflns_threshold_expression >2sigma(I)
_cod_data_source_file ic502653r_si_002.cif
_cod_data_source_block Ce-TPPTAM
_cod_depositor_comments
;
The following automatic conversions were performed:

'_symmetry_cell_setting' value 'Triclinic' changed to 'triclinic'
according to
/usr/data/users/saulius/crontab/automatic-downloads/rss-feeds/ACS/lib/dictionaries/cif_core.dic
dictionary named 'cif_core.dic' version 2.4.2 from 2011-04-26.

Automatic conversion script
Id: cif_fix_values 3008 2015-01-20 13:52:24Z robertas 

 Adding full bibliography for 4342165--4342179.cif.
;
_cod_original_cell_volume 2012.3(12)
_cod_original_sg_symbol_H-M P-1
_cod_original_formula_sum 'C27 H38 Ce1.50 N13.50 O19'
_cod_database_code 4342167

loop_
_symmetry_equiv_pos_as_xyz
'x, y, z'
'-x, -y, -z'

loop_
_atom_site_label
_atom_site_type_symbol
_atom_site_fract_x
_atom_site_fract_y
_atom_site_fract_z
_atom_site_U_iso_or_equiv
_atom_site_adp_type
_atom_site_occupancy
_atom_site_symmetry_multiplicity
_atom_site_calc_flag
_atom_site_refinement_flags
_atom_site_disorder_assembly
_atom_site_disorder_group
Ce1 Ce 0.0000 1.0000 0.0000 0.03947(11) Uani 1 2 d S . .
Ce2 Ce 0.267869(18) 0.441656(18) 0.737541(17) 0.03297(9) Uani 1 1 d . . .
C1 C 0.4155(4) 0.7113(4) 0.8697(4) 0.0426(10) Uani 1 1 d . . .
C2 C 0.4957(4) 0.8013(4) 0.9072(4) 0.0584(13) Uani 1 1 d . . .
H2 H 0.4981 0.8614 0.9652 0.070 Uiso 1 1 calc R . .
C3 C 0.5723(5) 0.7999(5) 0.8568(5) 0.0677(16) Uani 1 1 d . . .
H3 H 0.6274 0.8592 0.8810 0.081 Uiso 1 1 calc R . .
C4 C 0.5669(5) 0.7119(5) 0.7720(5) 0.0636(14) Uani 1 1 d . . .
H4 H 0.6190 0.7097 0.7385 0.076 Uiso 1 1 calc R . .
C5 C 0.4824(4) 0.6245(4) 0.7353(4) 0.0500(11) Uani 1 1 d . . .
C6 C 0.4634(5) 0.5322(4) 0.6334(5) 0.0597(13) Uani 1 1 d . . .
H6A H 0.4053 0.5462 0.5723 0.072 Uiso 1 1 calc R . .
H6B H 0.5319 0.5287 0.6181 0.072 Uiso 1 1 calc R . .
C7 C 0.5289(5) 0.3920(5) 0.7149(5) 0.0665(15) Uani 1 1 d . . .
H7A H 0.5617 0.4504 0.7839 0.080 Uiso 1 1 calc R . .
H7B H 0.5847 0.3797 0.6813 0.080 Uiso 1 1 calc R . .
C8 C 0.4998(4) 0.2905(4) 0.7372(5) 0.0561(13) Uani 1 1 d . . .
C9 C 0.5750(5) 0.2159(6) 0.7564(6) 0.0791(19) Uani 1 1 d . . .
H9 H 0.6466 0.2281 0.7561 0.095 Uiso 1 1 calc R . .
C10 C 0.5428(6) 0.1237(6) 0.7760(6) 0.086(2) Uani 1 1 d . . .
H10 H 0.5935 0.0748 0.7924 0.104 Uiso 1 1 calc R . .
C11 C 0.4352(6) 0.1048(5) 0.7712(5) 0.0703(16) Uani 1 1 d . . .
H11 H 0.4116 0.0424 0.7830 0.084 Uiso 1 1 calc R . .
C12 C 0.3620(5) 0.1801(4) 0.7484(4) 0.0510(12) Uani 1 1 d . . .
C13 C 0.2404(4) 0.1589(4) 0.7291(4) 0.0523(12) Uani 1 1 d . . .
H13A H 0.1977 0.1322 0.6507 0.063 Uiso 1 1 calc R . .
H13B H 0.2299 0.1023 0.7600 0.063 Uiso 1 1 calc R . .
C14 C 0.2429(4) 0.2831(4) 0.8992(4) 0.0473(11) Uani 1 1 d . . .
H14A H 0.3243 0.2896 0.9246 0.057 Uiso 1 1 calc R . .
H14B H 0.2169 0.2238 0.9190 0.057 Uiso 1 1 calc R . .
C15 C 0.2086(4) 0.3872(4) 0.9544(4) 0.0418(10) Uani 1 1 d . . .
C16 C 0.1922(5) 0.4030(4) 1.0526(4) 0.0548(12) Uani 1 1 d . . .
H16 H 0.2020 0.3483 1.0858 0.066 Uiso 1 1 calc R . .
C17 C 0.1615(5) 0.4998(4) 1.0996(4) 0.0589(13) Uani 1 1 d . . .
H17 H 0.1508 0.5117 1.1655 0.071 Uiso 1 1 calc R . .
C18 C 0.1463(4) 0.5805(4) 1.0486(4) 0.0499(11) Uani 1 1 d . . .
H18 H 0.1258 0.6470 1.0796 0.060 Uiso 1 1 calc R . .
C19 C 0.1629(4) 0.5584(4) 0.9499(4) 0.0385(9) Uani 1 1 d . . .
C20 C 0.1366(4) 0.6371(4) 0.8841(4) 0.0416(10) Uani 1 1 d . . .
H20A H 0.0627 0.6128 0.8266 0.050 Uiso 1 1 calc R . .
H20B H 0.1348 0.7085 0.9316 0.050 Uiso 1 1 calc R . .
C21 C 0.3283(4) 0.7077(4) 0.9199(3) 0.0422(10) Uani 1 1 d . . .
H21A H 0.3543 0.6727 0.9765 0.051 Uiso 1 1 calc R . .
H21B H 0.3168 0.7814 0.9535 0.051 Uiso 1 1 calc R . .
C22 C 0.3843(6) 0.3424(5) 0.5308(5) 0.0714(17) Uani 1 1 d . . .
H22A H 0.4407 0.2948 0.5235 0.086 Uiso 1 1 calc R . .
H22B H 0.3702 0.3790 0.4754 0.086 Uiso 1 1 calc R . .
C23 C 0.2784(5) 0.2746(4) 0.5097(4) 0.0595(14) Uani 1 1 d . . .
C24 C 0.0719(4) 0.2353(4) 0.7377(5) 0.0618(14) Uani 1 1 d . . .
H24A H 0.0502 0.2281 0.7969 0.074 Uiso 1 1 calc R . .
H24B H 0.0473 0.1661 0.6793 0.074 Uiso 1 1 calc R . .
C25 C 0.0119(4) 0.3218(4) 0.6952(4) 0.0469(11) Uani 1 1 d . . .
C26 C 0.1764(4) 0.7064(3) 0.7520(4) 0.0405(10) Uani 1 1 d . . .
H26A H 0.1231 0.7524 0.7715 0.049 Uiso 1 1 calc R . .
H26B H 0.2378 0.7531 0.7539 0.049 Uiso 1 1 calc R . .
C27 C 0.1198(4) 0.6286(4) 0.6387(4) 0.0425(10) Uani 1 1 d . . .
N1 N 0.4096(3) 0.6237(3) 0.7853(3) 0.0421(8) Uani 1 1 d . . .
N2 N 0.4295(4) 0.4258(4) 0.6416(3) 0.0524(10) Uani 1 1 d . . .
N3 N 0.3953(3) 0.2743(3) 0.7361(3) 0.0463(9) Uani 1 1 d . . .
N4 N 0.1958(3) 0.2576(3) 0.7784(3) 0.0426(8) Uani 1 1 d . . .
N5 N 0.1962(3) 0.4649(3) 0.9051(3) 0.0352(7) Uani 1 1 d . . .
N6 N 0.2207(3) 0.6462(3) 0.8338(3) 0.0357(7) Uani 1 1 d . . .
N7 N 0.2572(6) 0.1750(4) 0.4397(5) 0.0928(19) Uani 1 1 d . . .
N8 N -0.0954(4) 0.3191(4) 0.6800(5) 0.0667(13) Uani 1 1 d . . .
N9 N 0.0318(4) 0.6580(4) 0.5718(4) 0.0675(13) Uani 1 1 d . . .
O1 O 0.2096(3) 0.3144(3) 0.5506(3) 0.0584(9) Uani 1 1 d . . .
O2 O 0.0619(3) 0.3920(3) 0.6733(3) 0.0497(8) Uani 1 1 d . . .
O3 O 0.1589(3) 0.5415(3) 0.6093(2) 0.0467(8) Uani 1 1 d . . .
N6N N 0.1230(3) 0.8932(3) 0.1748(4) 0.0509(10) Uani 1 1 d . . .
O16N O 0.1354(3) 0.9950(3) 0.1946(3) 0.0618(9) Uani 1 1 d . . .
O17N O 0.0558(3) 0.8362(3) 0.0814(3) 0.0574(9) Uani 1 1 d . . .
O18N O 0.1737(3) 0.8511(4) 0.2446(4) 0.0789(13) Uani 1 1 d . . .
N3N N 0.1146(4) 1.2177(3) 0.1745(4) 0.0505(10) Uani 1 1 d . . .
O9N O 0.1575(3) 1.1691(3) 0.1074(3) 0.0540(8) Uani 1 1 d . . .
O7N O 0.0205(3) 1.1755(3) 0.1647(3) 0.0566(9) Uani 1 1 d . . .
O8N O 0.1625(4) 1.3044(3) 0.2462(4) 0.0808(13) Uani 1 1 d . . .
N2N N -0.2020(4) 1.0154(3) 0.0739(4) 0.0502(10) Uani 1 1 d . . .
O6N O -0.1165(3) 0.9745(3) 0.1207(3) 0.0545(8) Uani 1 1 d . . .
O5N O -0.1992(3) 1.0523(3) -0.0012(3) 0.0567(9) Uani 1 1 d . . .
O4N O -0.2833(3) 1.0192(4) 0.1012(4) 0.0757(12) Uani 1 1 d . . .
N1N N 0.5000 0.5000 1.0000 0.093(2) Uiso 1 2 d S . .
O1N O 0.4415(7) 0.4734(7) 0.9116(7) 0.053(2) Uiso 0.50 1 d P . .
O2N O 0.4256(17) 0.5171(16) 1.0642(16) 0.185(7) Uiso 0.50 1 d P . .
O3N O 0.4152(8) 0.4784(7) 0.9306(8) 0.059(2) Uiso 0.50 1 d P . .
N4N N 0.6612(12) 0.1930(17) 0.4609(12) 0.41(3) Uiso 0.750(6) 1 d PD A 1
O11N O 0.6969(15) 0.2157(14) 0.4103(15) 0.241(7) Uiso 0.750(6) 1 d PD A 1
O10N O 0.6652(18) 0.122(2) 0.4834(18) 0.298(10) Uiso 0.750(6) 1 d PD A 1
O12N O 0.6194(16) 0.2562(17) 0.4872(16) 0.250(8) Uiso 0.750(6) 1 d PD A 1
N5N N 0.499(3) 0.107(2) 0.460(3) 0.148(14) Uiso 0.250(6) 1 d PD A 2
O15N O 0.449(2) 0.0488(19) 0.472(2) 0.115(8) Uiso 0.250(6) 1 d PD A 2
O13N O 0.497(2) 0.144(2) 0.400(2) 0.118(8) Uiso 0.250(6) 1 d PD A 2
O14N O 0.420(2) 0.064(3) 0.405(3) 0.137(11) Uiso 0.250(6) 1 d PD A 2
O1W O 0.0036(5) 1.0931(5) 0.3676(4) 0.1136(18) Uani 1 1 d . . .
O2W O 0.1996(6) 1.5094(5) 0.4071(5) 0.122(2) Uani 1 1 d . . .
O3W O -0.1214(8) 1.0645(8) 0.4938(8) 0.090(3) Uiso 0.50 1 d P . .

loop_
_atom_site_aniso_label
_atom_site_aniso_U_11
_atom_site_aniso_U_22
_atom_site_aniso_U_33
_atom_site_aniso_U_23
_atom_site_aniso_U_13
_atom_site_aniso_U_12
Ce1 0.0417(2) 0.03205(18) 0.0527(2) 0.01745(15) 0.02336(17) 0.00925(14)
Ce2 0.03288(14) 0.03499(14) 0.02702(13) 0.00937(10) 0.00662(9) 0.00312(9)
C1 0.038(2) 0.043(2) 0.036(2) 0.0112(19) 0.0026(18) -0.0017(19)
C2 0.052(3) 0.051(3) 0.056(3) 0.011(2) 0.007(2) -0.010(2)
C3 0.052(3) 0.066(4) 0.074(4) 0.019(3) 0.015(3) -0.018(3)
C4 0.051(3) 0.070(4) 0.070(4) 0.020(3) 0.025(3) -0.008(3)
C5 0.044(3) 0.059(3) 0.053(3) 0.027(2) 0.018(2) 0.003(2)
C6 0.068(3) 0.065(3) 0.057(3) 0.020(3) 0.035(3) 0.004(3)
C7 0.051(3) 0.073(4) 0.086(4) 0.030(3) 0.032(3) 0.014(3)
C8 0.050(3) 0.058(3) 0.057(3) 0.014(2) 0.019(2) 0.017(2)
C9 0.060(4) 0.080(4) 0.102(5) 0.027(4) 0.035(4) 0.034(3)
C10 0.084(5) 0.070(4) 0.108(5) 0.030(4) 0.035(4) 0.043(4)
C11 0.088(5) 0.055(3) 0.072(4) 0.022(3) 0.032(3) 0.029(3)
C12 0.069(3) 0.040(3) 0.041(3) 0.010(2) 0.019(2) 0.017(2)
C13 0.069(3) 0.033(2) 0.051(3) 0.009(2) 0.021(2) 0.003(2)
C14 0.064(3) 0.038(2) 0.046(3) 0.020(2) 0.020(2) 0.012(2)
C15 0.045(2) 0.040(2) 0.042(2) 0.0172(19) 0.015(2) 0.0060(19)
C16 0.074(3) 0.054(3) 0.055(3) 0.030(2) 0.035(3) 0.015(3)
C17 0.080(4) 0.062(3) 0.054(3) 0.024(3) 0.043(3) 0.015(3)
C18 0.058(3) 0.051(3) 0.051(3) 0.016(2) 0.032(2) 0.013(2)
C19 0.037(2) 0.041(2) 0.040(2) 0.0155(19) 0.0148(18) 0.0066(18)
C20 0.042(2) 0.044(2) 0.045(2) 0.018(2) 0.020(2) 0.0137(19)
C21 0.044(2) 0.042(2) 0.031(2) 0.0066(18) 0.0068(18) 0.0024(19)
C22 0.094(5) 0.068(4) 0.057(3) 0.006(3) 0.044(3) 0.010(3)
C23 0.086(4) 0.051(3) 0.035(3) 0.008(2) 0.019(3) 0.009(3)
C24 0.051(3) 0.048(3) 0.077(4) 0.021(3) 0.013(3) -0.006(2)
C25 0.043(3) 0.050(3) 0.040(2) 0.009(2) 0.009(2) 0.001(2)
C26 0.044(2) 0.035(2) 0.042(2) 0.0169(19) 0.0114(19) 0.0070(18)
C27 0.044(2) 0.042(2) 0.035(2) 0.0171(19) 0.0032(19) 0.0019(19)
N1 0.0377(19) 0.046(2) 0.038(2) 0.0140(17) 0.0091(16) -0.0003(16)
N2 0.058(3) 0.055(2) 0.049(2) 0.0129(19) 0.028(2) 0.007(2)
N3 0.049(2) 0.045(2) 0.043(2) 0.0119(17) 0.0157(18) 0.0124(17)
N4 0.045(2) 0.0346(19) 0.043(2) 0.0114(16) 0.0112(17) 0.0026(16)
N5 0.0353(18) 0.0367(18) 0.0343(18) 0.0137(15) 0.0117(15) 0.0070(14)
N6 0.0370(18) 0.0373(18) 0.0323(17) 0.0147(15) 0.0092(15) 0.0064(14)
N7 0.144(6) 0.055(3) 0.067(3) -0.006(3) 0.044(4) 0.008(3)
N8 0.050(3) 0.070(3) 0.091(4) 0.032(3) 0.033(3) 0.010(2)
N9 0.064(3) 0.062(3) 0.053(3) 0.021(2) -0.009(2) 0.014(2)
O1 0.062(2) 0.060(2) 0.0358(17) 0.0027(16) 0.0077(16) 0.0044(18)
O2 0.0395(17) 0.060(2) 0.0449(18) 0.0245(16) 0.0045(14) -0.0021(15)
O3 0.058(2) 0.0428(18) 0.0320(15) 0.0130(13) 0.0068(14) 0.0077(15)
N6N 0.045(2) 0.052(2) 0.074(3) 0.033(2) 0.031(2) 0.0166(19)
O16N 0.073(2) 0.047(2) 0.066(2) 0.0207(18) 0.023(2) 0.0143(18)
O17N 0.061(2) 0.0419(18) 0.075(3) 0.0228(18) 0.028(2) 0.0119(16)
O18N 0.063(2) 0.089(3) 0.105(3) 0.068(3) 0.025(2) 0.025(2)
N3N 0.057(3) 0.040(2) 0.058(3) 0.019(2) 0.022(2) 0.0063(19)
O9N 0.054(2) 0.0450(18) 0.068(2) 0.0136(17) 0.0325(18) 0.0033(15)
O7N 0.053(2) 0.050(2) 0.074(2) 0.0197(18) 0.0328(19) 0.0122(16)
O8N 0.102(3) 0.057(2) 0.070(3) -0.004(2) 0.037(2) -0.013(2)
N2N 0.051(2) 0.038(2) 0.066(3) 0.0116(19) 0.030(2) 0.0038(18)
O6N 0.054(2) 0.051(2) 0.069(2) 0.0252(18) 0.0307(18) 0.0119(16)
O5N 0.057(2) 0.057(2) 0.071(2) 0.0294(19) 0.0332(19) 0.0175(17)
O4N 0.064(2) 0.079(3) 0.112(3) 0.039(3) 0.058(3) 0.017(2)
O1W 0.128(5) 0.108(4) 0.077(3) 0.005(3) 0.026(3) -0.007(3)
O2W 0.157(6) 0.131(5) 0.080(3) 0.040(3) 0.037(4) 0.069(4)

loop_
_atom_type_symbol
_atom_type_description
_atom_type_scat_dispersion_real
_atom_type_scat_dispersion_imag
_atom_type_scat_source
C C 0.0033 0.0016 'International Tables Vol C Tables 4.2.6.8 and 6.1.1.4'
H H 0.0000 0.0000 'International Tables Vol C Tables 4.2.6.8 and 6.1.1.4'
N N 0.0061 0.0033 'International Tables Vol C Tables 4.2.6.8 and 6.1.1.4'
O O 0.0106 0.0060 'International Tables Vol C Tables 4.2.6.8 and 6.1.1.4'
Ce Ce -0.2486 2.6331 'International Tables Vol C Tables 4.2.6.8 and 6.1.1.4'

loop_
_geom_angle_atom_site_label_1
_geom_angle_atom_site_label_2
_geom_angle_atom_site_label_3
_geom_angle
_geom_angle_site_symmetry_1
_geom_angle_site_symmetry_3
O9N Ce1 O9N 180.0 2_575 .
O9N Ce1 O7N 131.74(11) 2_575 .
O9N Ce1 O7N 48.26(11) . .
O9N Ce1 O7N 48.26(11) 2_575 2_575
O9N Ce1 O7N 131.74(11) . 2_575
O7N Ce1 O7N 180.0 . 2_575
O9N Ce1 O16N 66.19(12) 2_575 2_575
O9N Ce1 O16N 113.81(12) . 2_575
O7N Ce1 O16N 115.09(12) . 2_575
O7N Ce1 O16N 64.91(12) 2_575 2_575
O9N Ce1 O16N 113.81(12) 2_575 .
O9N Ce1 O16N 66.19(12) . .
O7N Ce1 O16N 64.91(11) . .
O7N Ce1 O16N 115.09(12) 2_575 .
O16N Ce1 O16N 180.00(15) 2_575 .
O9N Ce1 O5N 68.35(11) 2_575 .
O9N Ce1 O5N 111.65(11) . .
O7N Ce1 O5N 68.85(11) . .
O7N Ce1 O5N 111.15(11) 2_575 .
O16N Ce1 O5N 67.58(12) 2_575 .
O16N Ce1 O5N 112.42(12) . .
O9N Ce1 O5N 111.65(11) 2_575 2_575
O9N Ce1 O5N 68.35(11) . 2_575
O7N Ce1 O5N 111.15(11) . 2_575
O7N Ce1 O5N 68.85(11) 2_575 2_575
O16N Ce1 O5N 112.42(12) 2_575 2_575
O16N Ce1 O5N 67.58(12) . 2_575
O5N Ce1 O5N 180.0 . 2_575
O9N Ce1 O17N 110.44(12) 2_575 2_575
O9N Ce1 O17N 69.56(12) . 2_575
O7N Ce1 O17N 72.22(12) . 2_575
O7N Ce1 O17N 107.78(12) 2_575 2_575
O16N Ce1 O17N 48.01(12) 2_575 2_575
O16N Ce1 O17N 131.99(12) . 2_575
O5N Ce1 O17N 68.24(11) . 2_575
O5N Ce1 O17N 111.76(11) 2_575 2_575
O9N Ce1 O17N 69.56(12) 2_575 .
O9N Ce1 O17N 110.44(12) . .
O7N Ce1 O17N 107.78(12) . .
O7N Ce1 O17N 72.22(12) 2_575 .
O16N Ce1 O17N 131.99(12) 2_575 .
O16N Ce1 O17N 48.01(12) . .
O5N Ce1 O17N 111.76(11) . .
O5N Ce1 O17N 68.24(11) 2_575 .
O17N Ce1 O17N 180.0 2_575 .
O9N Ce1 O6N 111.05(11) 2_575 2_575
O9N Ce1 O6N 68.95(11) . 2_575
O7N Ce1 O6N 113.74(11) . 2_575
O7N Ce1 O6N 66.26(11) 2_575 2_575
O16N Ce1 O6N 69.12(12) 2_575 2_575
O16N Ce1 O6N 110.88(12) . 2_575
O5N Ce1 O6N 131.96(11) . 2_575
O5N Ce1 O6N 48.04(11) 2_575 2_575
O17N Ce1 O6N 67.74(11) 2_575 2_575
O17N Ce1 O6N 112.26(11) . 2_575
O9N Ce1 O6N 68.95(11) 2_575 .
O9N Ce1 O6N 111.05(11) . .
O7N Ce1 O6N 66.26(11) . .
O7N Ce1 O6N 113.74(11) 2_575 .
O16N Ce1 O6N 110.88(12) 2_575 .
O16N Ce1 O6N 69.12(12) . .
O5N Ce1 O6N 48.04(11) . .
O5N Ce1 O6N 131.96(11) 2_575 .
O17N Ce1 O6N 112.26(11) 2_575 .
O17N Ce1 O6N 67.74(11) . .
O6N Ce1 O6N 180.0 2_575 .
O1 Ce2 O2 73.66(12) . .
O1 Ce2 O3 73.08(12) . .
O2 Ce2 O3 67.33(11) . .
O1 Ce2 O1N 133.8(2) . .
O2 Ce2 O1N 138.9(2) . .
O3 Ce2 O1N 140.4(2) . .
O1 Ce2 O3N 141.7(2) . .
O2 Ce2 O3N 128.5(2) . .
O3 Ce2 O3N 140.7(2) . .
O1N Ce2 O3N 11.0(3) . .
O1 Ce2 N5 134.33(12) . .
O2 Ce2 N5 67.61(11) . .
O3 Ce2 N5 111.22(11) . .
O1N Ce2 N5 72.7(2) . .
O3N Ce2 N5 61.8(2) . .
O1 Ce2 N1 116.60(12) . .
O2 Ce2 N1 136.28(11) . .
O3 Ce2 N1 75.35(11) . .
O1N Ce2 N1 66.5(2) . .
O3N Ce2 N1 71.5(2) . .
N5 Ce2 N1 108.04(11) . .
O1 Ce2 N3 70.17(12) . .
O2 Ce2 N3 116.85(12) . .
O3 Ce2 N3 139.22(11) . .
O1N Ce2 N3 65.4(2) . .
O3N Ce2 N3 71.6(2) . .
N5 Ce2 N3 106.92(11) . .
N1 Ce2 N3 106.15(12) . .
O1 Ce2 N6 135.92(11) . .
O2 Ce2 N6 83.32(11) . .
O3 Ce2 N6 63.39(10) . .
O1N Ce2 N6 87.5(2) . .
O3N Ce2 N6 81.7(2) . .
N5 Ce2 N6 62.25(10) . .
N1 Ce2 N6 59.47(11) . .
N3 Ce2 N6 152.92(11) . .
O1 Ce2 N2 64.48(13) . .
O2 Ce2 N2 136.56(12) . .
O3 Ce2 N2 89.19(12) . .
O1N Ce2 N2 82.1(2) . .
O3N Ce2 N2 93.1(2) . .
N5 Ce2 N2 154.76(12) . .
N1 Ce2 N2 61.59(12) . .
N3 Ce2 N2 59.32(13) . .
N6 Ce2 N2 119.27(12) . .
O1 Ce2 N4 82.03(12) . .
O2 Ce2 N4 63.68(11) . .
O3 Ce2 N4 129.46(11) . .
O1N Ce2 N4 87.7(2) . .
O3N Ce2 N4 82.8(2) . .
N5 Ce2 N4 59.80(11) . .
N1 Ce2 N4 154.15(11) . .
N3 Ce2 N4 61.48(12) . .
N6 Ce2 N4 120.51(11) . .
N2 Ce2 N4 118.63(12) . .
N1 C1 C2 121.9(5) . .
N1 C1 C21 116.6(4) . .
C2 C1 C21 121.5(4) . .
C3 C2 C1 118.6(5) . .
C3 C2 H2 120.7 . .
C1 C2 H2 120.7 . .
C4 C3 C2 119.7(5) . .
C4 C3 H3 120.1 . .
C2 C3 H3 120.1 . .
C3 C4 C5 119.5(5) . .
C3 C4 H4 120.3 . .
C5 C4 H4 120.3 . .
N1 C5 C4 121.3(5) . .
N1 C5 C6 116.9(4) . .
C4 C5 C6 121.6(5) . .
N2 C6 C5 112.9(4) . .
N2 C6 H6A 109.0 . .
C5 C6 H6A 109.0 . .
N2 C6 H6B 109.0 . .
C5 C6 H6B 109.0 . .
H6A C6 H6B 107.8 . .
N2 C7 C8 112.2(5) . .
N2 C7 H7A 109.2 . .
C8 C7 H7A 109.2 . .
N2 C7 H7B 109.2 . .
C8 C7 H7B 109.2 . .
H7A C7 H7B 107.9 . .
N3 C8 C9 121.4(6) . .
N3 C8 C7 116.1(4) . .
C9 C8 C7 122.4(5) . .
C10 C9 C8 119.6(6) . .
C10 C9 H9 120.2 . .
C8 C9 H9 120.2 . .
C11 C10 C9 119.2(6) . .
C11 C10 H10 120.4 . .
C9 C10 H10 120.4 . .
C10 C11 C12 119.1(6) . .
C10 C11 H11 120.5 . .
C12 C11 H11 120.5 . .
N3 C12 C11 121.9(5) . .
N3 C12 C13 116.1(4) . .
C11 C12 C13 121.9(5) . .
N4 C13 C12 112.8(4) . .
N4 C13 H13A 109.0 . .
C12 C13 H13A 109.0 . .
N4 C13 H13B 109.0 . .
C12 C13 H13B 109.0 . .
H13A C13 H13B 107.8 . .
N4 C14 C15 111.3(4) . .
N4 C14 H14A 109.4 . .
C15 C14 H14A 109.4 . .
N4 C14 H14B 109.4 . .
C15 C14 H14B 109.4 . .
H14A C14 H14B 108.0 . .
N5 C15 C16 121.8(4) . .
N5 C15 C14 116.5(4) . .
C16 C15 C14 121.7(4) . .
C17 C16 C15 119.1(4) . .
C17 C16 H16 120.4 . .
C15 C16 H16 120.4 . .
C16 C17 C18 119.9(4) . .
C16 C17 H17 120.1 . .
C18 C17 H17 120.1 . .
C17 C18 C19 117.8(4) . .
C17 C18 H18 121.1 . .
C19 C18 H18 121.1 . .
N5 C19 C18 122.5(4) . .
N5 C19 C20 116.6(4) . .
C18 C19 C20 120.8(4) . .
N6 C20 C19 112.1(3) . .
N6 C20 H20A 109.2 . .
C19 C20 H20A 109.2 . .
N6 C20 H20B 109.2 . .
C19 C20 H20B 109.2 . .
H20A C20 H20B 107.9 . .
N6 C21 C1 109.8(3) . .
N6 C21 H21A 109.7 . .
C1 C21 H21A 109.7 . .
N6 C21 H21B 109.7 . .
C1 C21 H21B 109.7 . .
H21A C21 H21B 108.2 . .
N2 C22 C23 113.4(4) . .
N2 C22 H22A 108.9 . .
C23 C22 H22A 108.9 . .
N2 C22 H22B 108.9 . .
C23 C22 H22B 108.9 . .
H22A C22 H22B 107.7 . .
O1 C23 N7 122.0(6) . .
O1 C23 C22 120.5(5) . .
N7 C23 C22 117.3(6) . .
N4 C24 C25 114.1(4) . .
N4 C24 H24A 108.7 . .
C25 C24 H24A 108.7 . .
N4 C24 H24B 108.7 . .
C25 C24 H24B 108.7 . .
H24A C24 H24B 107.6 . .
O2 C25 N8 121.8(5) . .
O2 C25 C24 121.4(4) . .
N8 C25 C24 116.8(5) . .
C27 C26 N6 110.8(3) . .
C27 C26 H26A 109.5 . .
N6 C26 H26A 109.5 . .
C27 C26 H26B 109.5 . .
N6 C26 H26B 109.5 . .
H26A C26 H26B 108.1 . .
O3 C27 N9 122.8(4) . .
O3 C27 C26 120.1(4) . .
N9 C27 C26 117.1(4) . .
C5 N1 C1 119.0(4) . .
C5 N1 Ce2 121.7(3) . .
C1 N1 Ce2 119.0(3) . .
C6 N2 C7 108.6(4) . .
C6 N2 C22 110.4(4) . .
C7 N2 C22 110.4(5) . .
C6 N2 Ce2 111.3(3) . .
C7 N2 Ce2 106.6(3) . .
C22 N2 Ce2 109.5(3) . .
C8 N3 C12 118.5(4) . .
C8 N3 Ce2 119.2(3) . .
C12 N3 Ce2 121.7(3) . .
C24 N4 C14 109.7(4) . .
C24 N4 C13 109.1(4) . .
C14 N4 C13 108.6(4) . .
C24 N4 Ce2 112.1(3) . .
C14 N4 Ce2 105.4(3) . .
C13 N4 Ce2 111.8(3) . .
C19 N5 C15 118.8(4) . .
C19 N5 Ce2 121.3(3) . .
C15 N5 Ce2 119.2(3) . .
C21 N6 C20 109.9(3) . .
C21 N6 C26 109.2(3) . .
C20 N6 C26 108.5(3) . .
C21 N6 Ce2 106.7(2) . .
C20 N6 Ce2 110.8(2) . .
C26 N6 Ce2 111.7(2) . .
C23 O1 Ce2 122.5(3) . .
C25 O2 Ce2 126.6(3) . .
C27 O3 Ce2 124.4(3) . .
O18N N6N O16N 121.0(5) . .
O18N N6N O17N 121.2(4) . .
O16N N6N O17N 117.8(4) . .
N6N O16N Ce1 97.5(3) . .
N6N O17N Ce1 96.7(3) . .
O8N N3N O9N 120.9(4) . .
O8N N3N O7N 121.5(4) . .
O9N N3N O7N 117.6(4) . .
N3N O9N Ce1 97.1(3) . .
N3N O7N Ce1 97.0(3) . .
O4N N2N O5N 121.5(5) . .
O4N N2N O6N 121.2(5) . .
O5N N2N O6N 117.3(4) . .
N2N O6N Ce1 96.9(3) . .
N2N O5N Ce1 97.7(3) . .
O1N N1N O1N 180.000(5) . 2_667
O1N N1N O3N 25.0(6) . .
O1N N1N O3N 155.0(6) 2_667 .
O1N N1N O3N 155.0(6) . 2_667
O1N N1N O3N 25.0(6) 2_667 2_667
O3N N1N O3N 180.000(4) . 2_667
O1N N1N O2N 105.2(9) . .
O1N N1N O2N 74.8(9) 2_667 .
O3N N1N O2N 80.2(9) . .
O3N N1N O2N 99.8(9) 2_667 .
O1N N1N O2N 74.8(9) . 2_667
O1N N1N O2N 105.2(9) 2_667 2_667
O3N N1N O2N 99.8(9) . 2_667
O3N N1N O2N 80.2(9) 2_667 2_667
O2N N1N O2N 180.000(8) . 2_667
N1N O1N O2N 62.9(8) . 2_667
N1N O1N Ce2 162.5(7) . .
O2N O1N Ce2 133.2(9) 2_667 .
N1N O2N O1N 42.3(6) . 2_667
N1N O2N O3N 40.7(6) . .
O1N O2N O3N 82.9(9) 2_667 .
N1N O3N O2N 59.1(8) . .
N1N O3N Ce2 159.4(7) . .
O2N O3N Ce2 140.1(9) . .
O12N N4N O10N 124(3) . .
O12N N4N O11N 107(2) . .
O10N N4N O11N 129(3) . .
N4N O11N O12N 36.2(13) . .
N4N O12N O11N 36.9(13) . .
O13N N5N O14N 87(4) . .
O13N N5N O15N 139(5) . .
O14N N5N O15N 52(3) . .
O14N O15N N5N 63.5(17) . .
N5N O13N O14N 47(2) . .
O15N O14N N5N 64.0(17) . .
O15N O14N O13N 111(3) . .
N5N O14N O13N 47(2) . .

loop_
_geom_bond_atom_site_label_1
_geom_bond_atom_site_label_2
_geom_bond_distance
_geom_bond_site_symmetry_2
Ce1 O9N 2.631(3) 2_575
Ce1 O9N 2.631(3) .
Ce1 O7N 2.632(4) .
Ce1 O7N 2.632(4) 2_575
Ce1 O16N 2.641(4) 2_575
Ce1 O16N 2.641(4) .
Ce1 O5N 2.647(4) .
Ce1 O5N 2.647(4) 2_575
Ce1 O17N 2.656(3) 2_575
Ce1 O17N 2.656(3) .
Ce1 O6N 2.659(3) 2_575
Ce1 O6N 2.659(3) .
Ce2 O1 2.453(3) .
Ce2 O2 2.478(3) .
Ce2 O3 2.515(3) .
Ce2 O1N 2.547(8) .
Ce2 O3N 2.555(9) .
Ce2 N5 2.697(3) .
Ce2 N1 2.715(4) .
Ce2 N3 2.731(4) .
Ce2 N6 2.775(4) .
Ce2 N2 2.795(4) .
Ce2 N4 2.799(4) .
C1 N1 1.346(6) .
C1 C2 1.383(7) .
C1 C21 1.507(7) .
C2 C3 1.379(8) .
C2 H2 0.9300 .
C3 C4 1.352(8) .
C3 H3 0.9300 .
C4 C5 1.395(7) .
C4 H4 0.9300 .
C5 N1 1.336(6) .
C5 C6 1.492(7) .
C6 N2 1.478(7) .
C6 H6A 0.9700 .
C6 H6B 0.9700 .
C7 N2 1.481(7) .
C7 C8 1.494(8) .
C7 H7A 0.9700 .
C7 H7B 0.9700 .
C8 N3 1.345(7) .
C8 C9 1.388(8) .
C9 C10 1.377(10) .
C9 H9 0.9300 .
C10 C11 1.371(10) .
C10 H10 0.9300 .
C11 C12 1.386(7) .
C11 H11 0.9300 .
C12 N3 1.354(6) .
C12 C13 1.493(8) .
C13 N4 1.486(6) .
C13 H13A 0.9700 .
C13 H13B 0.9700 .
C14 N4 1.479(6) .
C14 C15 1.499(6) .
C14 H14A 0.9700 .
C14 H14B 0.9700 .
C15 N5 1.342(5) .
C15 C16 1.389(7) .
C16 C17 1.366(7) .
C16 H16 0.9300 .
C17 C18 1.390(7) .
C17 H17 0.9300 .
C18 C19 1.391(6) .
C18 H18 0.9300 .
C19 N5 1.340(5) .
C19 C20 1.508(6) .
C20 N6 1.486(5) .
C20 H20A 0.9700 .
C20 H20B 0.9700 .
C21 N6 1.486(5) .
C21 H21A 0.9700 .
C21 H21B 0.9700 .
C22 N2 1.492(7) .
C22 C23 1.492(9) .
C22 H22A 0.9700 .
C22 H22B 0.9700 .
C23 O1 1.245(7) .
C23 N7 1.322(7) .
C24 N4 1.479(6) .
C24 C25 1.504(7) .
C24 H24A 0.9700 .
C24 H24B 0.9700 .
C25 O2 1.259(6) .
C25 N8 1.315(6) .
C26 C27 1.496(6) .
C26 N6 1.498(5) .
C26 H26A 0.9700 .
C26 H26B 0.9700 .
C27 O3 1.256(6) .
C27 N9 1.321(6) .
N6N O18N 1.226(5) .
N6N O16N 1.258(5) .
N6N O17N 1.259(6) .
N3N O8N 1.232(5) .
N3N O9N 1.256(5) .
N3N O7N 1.260(5) .
N2N O4N 1.220(5) .
N2N O5N 1.260(5) .
N2N O6N 1.270(5) .
N1N O1N 1.123(8) .
N1N O1N 1.123(8) 2_667
N1N O3N 1.130(9) .
N1N O3N 1.130(9) 2_667
N1N O2N 1.487(19) .
N1N O2N 1.487(19) 2_667
O1N O2N 1.61(2) 2_667
O2N O1N 1.61(2) 2_667
O2N O3N 1.71(2) .
N4N O12N 1.03(2) .
N4N O10N 1.047(19) .
N4N O11N 1.05(2) .
O11N O12N 1.67(3) .
N5N O13N 1.05(3) .
N5N O14N 1.05(3) .
N5N O15N 1.06(3) .
O15N O14N 0.93(4) .
O13N O14N 1.45(4) .

loop_
_geom_torsion_atom_site_label_1
_geom_torsion_atom_site_label_2
_geom_torsion_atom_site_label_3
_geom_torsion_atom_site_label_4
_geom_torsion
_geom_torsion_site_symmetry_1
_geom_torsion_site_symmetry_4
N1 C1 C2 C3 -0.7(8) . .
C21 C1 C2 C3 -179.2(5) . .
C1 C2 C3 C4 0.5(9) . .
C2 C3 C4 C5 1.2(9) . .
C3 C4 C5 N1 -3.0(9) . .
C3 C4 C5 C6 171.9(6) . .
N1 C5 C6 N2 -40.9(7) . .
C4 C5 C6 N2 144.0(5) . .
N2 C7 C8 N3 -30.1(7) . .
N2 C7 C8 C9 149.0(6) . .
N3 C8 C9 C10 -0.7(10) . .
C7 C8 C9 C10 -179.7(6) . .
C8 C9 C10 C11 3.0(11) . .
C9 C10 C11 C12 -1.0(10) . .
C10 C11 C12 N3 -3.3(9) . .
C10 C11 C12 C13 172.9(6) . .
N3 C12 C13 N4 -42.3(6) . .
C11 C12 C13 N4 141.3(5) . .
N4 C14 C15 N5 -33.0(6) . .
N4 C14 C15 C16 148.0(5) . .
N5 C15 C16 C17 0.7(8) . .
C14 C15 C16 C17 179.6(5) . .
C15 C16 C17 C18 0.5(9) . .
C16 C17 C18 C19 0.3(8) . .
C17 C18 C19 N5 -2.3(7) . .
C17 C18 C19 C20 173.7(5) . .
N5 C19 C20 N6 -42.6(5) . .
C18 C19 C20 N6 141.2(4) . .
N1 C1 C21 N6 -33.3(5) . .
C2 C1 C21 N6 145.4(4) . .
N2 C22 C23 O1 32.7(8) . .
N2 C22 C23 N7 -152.6(6) . .
N4 C24 C25 O2 15.4(7) . .
N4 C24 C25 N8 -165.9(5) . .
N6 C26 C27 O3 -37.0(6) . .
N6 C26 C27 N9 145.6(4) . .
C4 C5 N1 C1 2.9(7) . .
C6 C5 N1 C1 -172.3(4) . .
C4 C5 N1 Ce2 -169.6(4) . .
C6 C5 N1 Ce2 15.3(6) . .
C2 C1 N1 C5 -1.1(7) . .
C21 C1 N1 C5 177.6(4) . .
C2 C1 N1 Ce2 171.6(4) . .
C21 C1 N1 Ce2 -9.8(5) . .
O1 Ce2 N1 C5 -29.2(4) . .
O2 Ce2 N1 C5 -123.1(3) . .
O3 Ce2 N1 C5 -91.3(3) . .
O1N Ce2 N1 C5 99.6(4) . .
O3N Ce2 N1 C5 110.0(4) . .
N5 Ce2 N1 C5 160.7(3) . .
N3 Ce2 N1 C5 46.3(4) . .
N6 Ce2 N1 C5 -158.8(4) . .
N2 Ce2 N1 C5 5.8(3) . .
N4 Ce2 N1 C5 103.5(4) . .
O1 Ce2 N1 C1 158.3(3) . .
O2 Ce2 N1 C1 64.4(4) . .
O3 Ce2 N1 C1 96.2(3) . .
O1N Ce2 N1 C1 -72.9(4) . .
O3N Ce2 N1 C1 -62.4(4) . .
N5 Ce2 N1 C1 -11.8(3) . .
N3 Ce2 N1 C1 -126.1(3) . .
N6 Ce2 N1 C1 28.7(3) . .
N2 Ce2 N1 C1 -166.6(4) . .
N4 Ce2 N1 C1 -69.0(4) . .
C5 C6 N2 C7 -73.0(6) . .
C5 C6 N2 C22 165.8(5) . .
C5 C6 N2 Ce2 44.0(5) . .
C8 C7 N2 C6 174.1(4) . .
C8 C7 N2 C22 -64.7(6) . .
C8 C7 N2 Ce2 54.2(5) . .
C23 C22 N2 C6 -134.7(5) . .
C23 C22 N2 C7 105.3(6) . .
C23 C22 N2 Ce2 -11.8(6) . .
O1 Ce2 N2 C6 119.9(4) . .
O2 Ce2 N2 C6 103.2(3) . .
O3 Ce2 N2 C6 48.3(3) . .
O1N Ce2 N2 C6 -92.9(4) . .
O3N Ce2 N2 C6 -92.4(4) . .
N5 Ce2 N2 C6 -96.7(4) . .
N1 Ce2 N2 C6 -25.4(3) . .
N3 Ce2 N2 C6 -158.9(4) . .
N6 Ce2 N2 C6 -10.3(4) . .
N4 Ce2 N2 C6 -175.9(3) . .
O1 Ce2 N2 C7 -121.9(4) . .
O2 Ce2 N2 C7 -138.6(3) . .
O3 Ce2 N2 C7 166.5(3) . .
O1N Ce2 N2 C7 25.3(4) . .
O3N Ce2 N2 C7 25.8(4) . .
N5 Ce2 N2 C7 21.6(5) . .
N1 Ce2 N2 C7 92.8(3) . .
N3 Ce2 N2 C7 -40.7(3) . .
N6 Ce2 N2 C7 107.9(3) . .
N4 Ce2 N2 C7 -57.7(4) . .
O1 Ce2 N2 C22 -2.5(4) . .
O2 Ce2 N2 C22 -19.2(4) . .
O3 Ce2 N2 C22 -74.0(4) . .
O1N Ce2 N2 C22 144.7(4) . .
O3N Ce2 N2 C22 145.2(4) . .
N5 Ce2 N2 C22 141.0(4) . .
N1 Ce2 N2 C22 -147.8(4) . .
N3 Ce2 N2 C22 78.7(4) . .
N6 Ce2 N2 C22 -132.6(4) . .
N4 Ce2 N2 C22 61.7(4) . .
C9 C8 N3 C12 -3.5(8) . .
C7 C8 N3 C12 175.6(5) . .
C9 C8 N3 Ce2 168.2(5) . .
C7 C8 N3 Ce2 -12.7(6) . .
C11 C12 N3 C8 5.6(7) . .
C13 C12 N3 C8 -170.8(4) . .
C11 C12 N3 Ce2 -165.9(4) . .
C13 C12 N3 Ce2 17.7(5) . .
O1 Ce2 N3 C8 101.1(4) . .
O2 Ce2 N3 C8 159.9(3) . .
O3 Ce2 N3 C8 74.2(4) . .
O1N Ce2 N3 C8 -65.8(4) . .
O3N Ce2 N3 C8 -75.5(4) . .
N5 Ce2 N3 C8 -127.1(4) . .
N1 Ce2 N3 C8 -11.9(4) . .
N6 Ce2 N3 C8 -65.4(5) . .
N2 Ce2 N3 C8 29.7(4) . .
N4 Ce2 N3 C8 -167.3(4) . .
O1 Ce2 N3 C12 -87.4(4) . .
O2 Ce2 N3 C12 -28.6(4) . .
O3 Ce2 N3 C12 -114.3(3) . .
O1N Ce2 N3 C12 105.6(4) . .
O3N Ce2 N3 C12 95.9(4) . .
N5 Ce2 N3 C12 44.4(4) . .
N1 Ce2 N3 C12 159.6(3) . .
N6 Ce2 N3 C12 106.1(4) . .
N2 Ce2 N3 C12 -158.8(4) . .
N4 Ce2 N3 C12 4.2(3) . .
C25 C24 N4 C14 110.3(5) . .
C25 C24 N4 C13 -130.8(5) . .
C25 C24 N4 Ce2 -6.4(6) . .
C15 C14 N4 C24 -65.4(5) . .
C15 C14 N4 C13 175.4(4) . .
C15 C14 N4 Ce2 55.5(4) . .
C12 C13 N4 C24 169.1(4) . .
C12 C13 N4 C14 -71.4(5) . .
C12 C13 N4 Ce2 44.5(5) . .
O1 Ce2 N4 C24 -76.1(3) . .
O2 Ce2 N4 C24 -0.4(3) . .
O3 Ce2 N4 C24 -15.8(4) . .
O1N Ce2 N4 C24 149.1(4) . .
O3N Ce2 N4 C24 139.2(4) . .
N5 Ce2 N4 C24 77.8(3) . .
N1 Ce2 N4 C24 145.5(3) . .
N3 Ce2 N4 C24 -147.8(4) . .
N6 Ce2 N4 C24 63.4(4) . .
N2 Ce2 N4 C24 -131.2(3) . .
O1 Ce2 N4 C14 164.7(3) . .
O2 Ce2 N4 C14 -119.7(3) . .
O3 Ce2 N4 C14 -135.1(3) . .
O1N Ce2 N4 C14 29.8(3) . .
O3N Ce2 N4 C14 20.0(3) . .
N5 Ce2 N4 C14 -41.4(3) . .
N1 Ce2 N4 C14 26.3(4) . .
N3 Ce2 N4 C14 93.0(3) . .
N6 Ce2 N4 C14 -55.9(3) . .
N2 Ce2 N4 C14 109.6(3) . .
O1 Ce2 N4 C13 46.9(3) . .
O2 Ce2 N4 C13 122.5(3) . .
O3 Ce2 N4 C13 107.1(3) . .
O1N Ce2 N4 C13 -87.9(4) . .
O3N Ce2 N4 C13 -97.8(4) . .
N5 Ce2 N4 C13 -159.2(3) . .
N1 Ce2 N4 C13 -91.5(4) . .
N3 Ce2 N4 C13 -24.8(3) . .
N6 Ce2 N4 C13 -173.7(3) . .
N2 Ce2 N4 C13 -8.2(3) . .
C18 C19 N5 C15 3.4(6) . .
C20 C19 N5 C15 -172.7(4) . .
C18 C19 N5 Ce2 -167.3(3) . .
C20 C19 N5 Ce2 16.5(5) . .
C16 C15 N5 C19 -2.6(7) . .
C14 C15 N5 C19 178.4(4) . .
C16 C15 N5 Ce2 168.3(4) . .
C14 C15 N5 Ce2 -10.7(5) . .
O1 Ce2 N5 C19 -122.8(3) . .
O2 Ce2 N5 C19 -88.7(3) . .
O3 Ce2 N5 C19 -36.1(3) . .
O1N Ce2 N5 C19 102.1(4) . .
O3N Ce2 N5 C19 101.1(4) . .
N1 Ce2 N5 C19 44.8(3) . .
N3 Ce2 N5 C19 158.6(3) . .
N6 Ce2 N5 C19 5.6(3) . .
N2 Ce2 N5 C19 105.9(4) . .
N4 Ce2 N5 C19 -160.4(3) . .
O1 Ce2 N5 C15 66.5(4) . .
O2 Ce2 N5 C15 100.6(3) . .
O3 Ce2 N5 C15 153.2(3) . .
O1N Ce2 N5 C15 -68.7(4) . .
O3N Ce2 N5 C15 -69.6(4) . .
N1 Ce2 N5 C15 -126.0(3) . .
N3 Ce2 N5 C15 -12.1(3) . .
N6 Ce2 N5 C15 -165.1(3) . .
N2 Ce2 N5 C15 -64.8(4) . .
N4 Ce2 N5 C15 28.9(3) . .
C1 C21 N6 C20 176.8(3) . .
C1 C21 N6 C26 -64.3(4) . .
C1 C21 N6 Ce2 56.5(4) . .
C19 C20 N6 C21 -72.3(5) . .
C19 C20 N6 C26 168.3(4) . .
C19 C20 N6 Ce2 45.4(4) . .
C27 C26 N6 C21 144.2(4) . .
C27 C26 N6 C20 -96.0(4) . .
C27 C26 N6 Ce2 26.5(4) . .
O1 Ce2 N6 C21 -140.3(3) . .
O2 Ce2 N6 C21 161.6(3) . .
O3 Ce2 N6 C21 -130.5(3) . .
O1N Ce2 N6 C21 21.7(3) . .
O3N Ce2 N6 C21 31.0(3) . .
N5 Ce2 N6 C21 93.4(3) . .
N1 Ce2 N6 C21 -42.4(2) . .
N3 Ce2 N6 C21 21.3(4) . .
N2 Ce2 N6 C21 -57.8(3) . .
N4 Ce2 N6 C21 107.5(3) . .
O1 Ce2 N6 C20 100.0(3) . .
O2 Ce2 N6 C20 41.9(3) . .
O3 Ce2 N6 C20 109.9(3) . .
O1N Ce2 N6 C20 -98.0(3) . .
O3N Ce2 N6 C20 -88.6(3) . .
N5 Ce2 N6 C20 -26.2(2) . .
N1 Ce2 N6 C20 -162.0(3) . .
N3 Ce2 N6 C20 -98.4(3) . .
N2 Ce2 N6 C20 -177.5(2) . .
N4 Ce2 N6 C20 -12.1(3) . .
O1 Ce2 N6 C26 -21.1(3) . .
O2 Ce2 N6 C26 -79.2(3) . .
O3 Ce2 N6 C26 -11.2(3) . .
O1N Ce2 N6 C26 140.9(3) . .
O3N Ce2 N6 C26 150.2(3) . .
N5 Ce2 N6 C26 -147.4(3) . .
N1 Ce2 N6 C26 76.9(3) . .
N3 Ce2 N6 C26 140.5(3) . .
N2 Ce2 N6 C26 61.4(3) . .
N4 Ce2 N6 C26 -133.2(3) . .
N7 C23 O1 Ce2 146.6(5) . .
C22 C23 O1 Ce2 -39.0(7) . .
O2 Ce2 O1 C23 -170.5(4) . .
O3 Ce2 O1 C23 118.8(4) . .
O1N Ce2 O1 C23 -26.7(5) . .
O3N Ce2 O1 C23 -38.0(6) . .
N5 Ce2 O1 C23 -137.8(4) . .
N1 Ce2 O1 C23 55.5(4) . .
N3 Ce2 O1 C23 -43.2(4) . .
N6 Ce2 O1 C23 128.0(4) . .
N2 Ce2 O1 C23 21.4(4) . .
N4 Ce2 O1 C23 -105.7(4) . .
N8 C25 O2 Ce2 163.4(4) . .
C24 C25 O2 Ce2 -18.0(6) . .
O1 Ce2 O2 C25 98.8(4) . .
O3 Ce2 O2 C25 176.9(4) . .
O1N Ce2 O2 C25 -40.7(5) . .
O3N Ce2 O2 C25 -45.4(5) . .
N5 Ce2 O2 C25 -56.5(4) . .
N1 Ce2 O2 C25 -149.6(4) . .
N3 Ce2 O2 C25 41.8(4) . .
N6 Ce2 O2 C25 -119.2(4) . .
N2 Ce2 O2 C25 114.5(4) . .
N4 Ce2 O2 C25 9.7(4) . .
N9 C27 O3 Ce2 -154.2(4) . .
C26 C27 O3 Ce2 28.6(6) . .
O1 Ce2 O3 C27 164.3(4) . .
O2 Ce2 O3 C27 85.4(4) . .
O1N Ce2 O3 C27 -55.6(5) . .
O3N Ce2 O3 C27 -38.3(5) . .
N5 Ce2 O3 C27 32.6(4) . .
N1 Ce2 O3 C27 -71.4(4) . .
N3 Ce2 O3 C27 -169.3(3) . .
N6 Ce2 O3 C27 -8.5(3) . .
N2 Ce2 O3 C27 -132.2(4) . .
N4 Ce2 O3 C27 100.3(4) . .
O18N N6N O16N Ce1 178.9(4) . .
O17N N6N O16N Ce1 -1.9(4) . .
O9N Ce1 O16N N6N 25.4(3) 2_575 .
O9N Ce1 O16N N6N -154.6(3) . .
O7N Ce1 O16N N6N 152.1(3) . .
O7N Ce1 O16N N6N -27.9(3) 2_575 .
O16N Ce1 O16N N6N 113(100) 2_575 .
O5N Ce1 O16N N6N 100.7(3) . .
O5N Ce1 O16N N6N -79.3(3) 2_575 .
O17N Ce1 O16N N6N -179.0(2) 2_575 .
O17N Ce1 O16N N6N 1.0(2) . .
O6N Ce1 O16N N6N -100.6(3) 2_575 .
O6N Ce1 O16N N6N 79.4(3) . .
O18N N6N O17N Ce1 -178.9(4) . .
O16N N6N O17N Ce1 1.8(4) . .
O9N Ce1 O17N N6N -157.3(3) 2_575 .
O9N Ce1 O17N N6N 22.7(3) . .
O7N Ce1 O17N N6N -28.5(3) . .
O7N Ce1 O17N N6N 151.5(3) 2_575 .
O16N Ce1 O17N N6N 179.0(2) 2_575 .
O16N Ce1 O17N N6N -1.0(2) . .
O5N Ce1 O17N N6N -102.2(3) . .
O5N Ce1 O17N N6N 77.8(3) 2_575 .
O17N Ce1 O17N N6N 33(100) 2_575 .
O6N Ce1 O17N N6N 97.6(3) 2_575 .
O6N Ce1 O17N N6N -82.4(3) . .
O8N N3N O9N Ce1 178.5(4) . .
O7N N3N O9N Ce1 -2.6(4) . .
O9N Ce1 O9N N3N -101(100) 2_575 .
O7N Ce1 O9N N3N 1.5(2) . .
O7N Ce1 O9N N3N -178.5(2) 2_575 .
O16N Ce1 O9N N3N 104.6(3) 2_575 .
O16N Ce1 O9N N3N -75.4(3) . .
O5N Ce1 O9N N3N 30.5(3) . .
O5N Ce1 O9N N3N -149.5(3) 2_575 .
O17N Ce1 O9N N3N 85.5(3) 2_575 .
O17N Ce1 O9N N3N -94.5(3) . .
O6N Ce1 O9N N3N 158.7(3) 2_575 .
O6N Ce1 O9N N3N -21.3(3) . .
O8N N3N O7N Ce1 -178.5(4) . .
O9N N3N O7N Ce1 2.6(4) . .
O9N Ce1 O7N N3N 178.5(2) 2_575 .
O9N Ce1 O7N N3N -1.5(2) . .
O7N Ce1 O7N N3N -32(100) 2_575 .
O16N Ce1 O7N N3N -101.8(3) 2_575 .
O16N Ce1 O7N N3N 78.2(3) . .
O5N Ce1 O7N N3N -152.6(3) . .
O5N Ce1 O7N N3N 27.4(3) 2_575 .
O17N Ce1 O7N N3N -79.6(3) 2_575 .
O17N Ce1 O7N N3N 100.4(3) . .
O6N Ce1 O7N N3N -24.8(3) 2_575 .
O6N Ce1 O7N N3N 155.2(3) . .
O4N N2N O6N Ce1 178.2(4) . .
O5N N2N O6N Ce1 -2.1(4) . .
O9N Ce1 O6N N2N -78.1(3) 2_575 .
O9N Ce1 O6N N2N 101.9(3) . .
O7N Ce1 O6N N2N 83.5(3) . .
O7N Ce1 O6N N2N -96.5(3) 2_575 .
O16N Ce1 O6N N2N -25.7(3) 2_575 .
O16N Ce1 O6N N2N 154.3(3) . .
O5N Ce1 O6N N2N 1.2(2) . .
O5N Ce1 O6N N2N -178.8(2) 2_575 .
O17N Ce1 O6N N2N 26.2(3) 2_575 .
O17N Ce1 O6N N2N -153.8(3) . .
O6N Ce1 O6N N2N 128(100) 2_575 .
O4N N2N O5N Ce1 -178.2(4) . .
O6N N2N O5N Ce1 2.2(4) . .
O9N Ce1 O5N N2N 79.4(3) 2_575 .
O9N Ce1 O5N N2N -100.6(3) . .
O7N Ce1 O5N N2N -77.8(3) . .
O7N Ce1 O5N N2N 102.2(3) 2_575 .
O16N Ce1 O5N N2N 151.6(3) 2_575 .
O16N Ce1 O5N N2N -28.4(3) . .
O5N Ce1 O5N N2N 158(100) 2_575 .
O17N Ce1 O5N N2N -156.4(3) 2_575 .
O17N Ce1 O5N N2N 23.6(3) . .
O6N Ce1 O5N N2N 178.8(2) 2_575 .
O6N Ce1 O5N N2N -1.2(2) . .
O1N N1N O1N O2N 89(100) 2_667 2_667
O3N N1N O1N O2N 180(2) . 2_667
O3N N1N O1N O2N 0(2) 2_667 2_667
O2N N1N O1N O2N 180.000(8) . 2_667
O1N N1N O1N Ce2 -70(100) 2_667 .
O3N N1N O1N Ce2 21.3(12) . .
O3N N1N O1N Ce2 -158.7(12) 2_667 .
O2N N1N O1N Ce2 21(2) . .
O2N N1N O1N Ce2 -159(2) 2_667 .
O1 Ce2 O1N N1N -160.9(19) . .
O2 Ce2 O1N N1N -40(2) . .
O3 Ce2 O1N N1N 77(2) . .
O3N Ce2 O1N N1N -20.9(12) . .
N5 Ce2 O1N N1N -25(2) . .
N1 Ce2 O1N N1N 94(2) . .
N3 Ce2 O1N N1N -144(2) . .
N6 Ce2 O1N N1N 36(2) . .
N2 Ce2 O1N N1N 156(2) . .
N4 Ce2 O1N N1N -84(2) . .
O1 Ce2 O1N O2N 45.4(12) . 2_667
O2 Ce2 O1N O2N 165.8(10) . 2_667
O3 Ce2 O1N O2N -76.4(12) . 2_667
O3N Ce2 O1N O2N -175(3) . 2_667
N5 Ce2 O1N O2N -179.0(12) . 2_667
N1 Ce2 O1N O2N -59.7(11) . 2_667
N3 Ce2 O1N O2N 62.5(11) . 2_667
N6 Ce2 O1N O2N -117.3(11) . 2_667
N2 Ce2 O1N O2N 2.7(11) . 2_667
N4 Ce2 O1N O2N 122.0(11) . 2_667
O1N N1N O2N O1N 180.000(16) . 2_667
O3N N1N O2N O1N 180.0(9) . 2_667
O3N N1N O2N O1N 0.0(9) 2_667 2_667
O2N N1N O2N O1N 45(100) 2_667 2_667
O1N N1N O2N O3N 0.0(9) . .
O1N N1N O2N O3N 180.0(9) 2_667 .
O3N N1N O2N O3N 180.000(14) 2_667 .
O2N N1N O2N O3N -135(100) 2_667 .
O1N N1N O3N O2N 180(2) . .
O1N N1N O3N O2N 0(2) 2_667 .
O3N N1N O3N O2N 178.6(17) 2_667 .
O2N N1N O3N O2N 180.000(10) 2_667 .
O1N N1N O3N Ce2 -18.1(11) . .
O1N N1N O3N Ce2 161.9(11) 2_667 .
O3N N1N O3N Ce2 -19.5(17) 2_667 .
O2N N1N O3N Ce2 162(2) . .
O2N N1N O3N Ce2 -18(2) 2_667 .
O1N O2N O3N N1N 0.0(6) 2_667 .
N1N O2N O3N Ce2 -170.2(11) . .
O1N O2N O3N Ce2 -170.2(6) 2_667 .
O1 Ce2 O3N N1N 66(2) . .
O2 Ce2 O3N N1N -178.7(17) . .
O3 Ce2 O3N N1N -77.5(19) . .
O1N Ce2 O3N N1N 17.7(10) . .
N5 Ce2 O3N N1N -167.1(19) . .
N1 Ce2 O3N N1N -43.7(18) . .
N3 Ce2 O3N N1N 71.2(18) . .
N6 Ce2 O3N N1N -104.2(18) . .
N2 Ce2 O3N N1N 15.0(19) . .
N4 Ce2 O3N N1N 133.5(19) . .
O1 Ce2 O3N O2N -138.4(12) . .
O2 Ce2 O3N O2N -23.2(14) . .
O3 Ce2 O3N O2N 78.0(13) . .
O1N Ce2 O3N O2N 173(3) . .
N5 Ce2 O3N O2N -11.6(12) . .
N1 Ce2 O3N O2N 111.9(13) . .
N3 Ce2 O3N O2N -133.3(13) . .
N6 Ce2 O3N O2N 51.3(13) . .
N2 Ce2 O3N O2N 170.5(13) . .
N4 Ce2 O3N O2N -71.0(13) . .
O10N N4N O11N O12N -179.6(7) . .
O10N N4N O12N O11N 179.6(7) . .
O13N N5N O15N O14N 0.0(10) . .
O15N N5N O13N O14N 0.0(8) . .
N5N O15N O14N O13N 0.0(5) . .
O13N N5N O14N O15N 180.0(6) . .
O15N N5N O14N O13N 180.0(6) . .
N5N O13N O14N O15N 0.0(6) . .
